data_4135504
loop_
_publ_author_name
'Ma, Wenqiang'
'Xu, Letian'
'Zhang, Sikun'
'Li, Guoping'
'Ma, Tianyu'
'Rao, Bin'
'Zhang, Mingming'
'He, Gang'

_publ_section_title
;
 Phosphorescent Bismoviologens for Electrophosphorochromism and Visible
 Light-Induced Cross-Dehydrogenative Coupling.
;
_journal_issue 3
_journal_name_full 'Journal of the American Chemical Society'
_journal_page_first 1590
_journal_page_last 1597
_journal_paper_doi 10.1021/jacs.0c12015
_journal_volume 143
_journal_year 2021
_chemical_formula_moiety 'C24 H17 Bi N2 S2, 2(C F3 O3 S), C2 H3 N'
_chemical_formula_sum 'C28 H20 Bi F6 N3 O6 S4'
_chemical_formula_weight 945.69
_space_group_crystal_system monoclinic
_space_group_IT_number 14
_space_group_name_Hall '-P 2ybc'
_space_group_name_H-M_alt 'P 1 21/c 1'
_atom_sites_solution_hydrogens geom
_atom_sites_solution_primary iterative
_atom_sites_solution_secondary difmap
_audit_creation_date 2020-11-10
_audit_creation_method
;
Olex2 1.2
(compiled 2018.05.29 svn.r3508 for OlexSys, GUI svn.r5506)
;
_cell_angle_alpha 90.00
_cell_angle_beta 99.641(2)
_cell_angle_gamma 90.00
_cell_formula_units_Z 4
_cell_length_a 12.9686(15)
_cell_length_b 17.018(2)
_cell_length_c 14.8907(17)
_cell_measurement_reflns_used 9954
_cell_measurement_temperature 296(2)
_cell_measurement_theta_max 26.747
_cell_measurement_theta_min 2.270
_cell_volume 3240.0(7)
_computing_cell_refinement 'SAINT v8.27A (Bruker, 2012)'
_computing_data_reduction 'SAINT v8.27A (Bruker, 2012)'
_computing_molecular_graphics 'Olex2 (Dolomanov et al., 2009)'
_computing_publication_material 'Olex2 (Dolomanov et al., 2009)'
_computing_structure_refinement 'XL (Sheldrick, 2008)'
_computing_structure_solution 'olex2.solve (Bourhis et al., 2015)'
_diffrn_ambient_temperature 296.15
_diffrn_measured_fraction_theta_full 0.993
_diffrn_measured_fraction_theta_max 0.993
_diffrn_measurement_device_type Stoe
_diffrn_radiation_monochromator graphite
_diffrn_radiation_type MoK\a
_diffrn_radiation_wavelength 0.71073
_diffrn_reflns_av_R_equivalents 0.0296
_diffrn_reflns_av_unetI/netI 0.0227
_diffrn_reflns_limit_h_max 16
_diffrn_reflns_limit_h_min -16
_diffrn_reflns_limit_k_max 21
_diffrn_reflns_limit_k_min -21
_diffrn_reflns_limit_l_max 18
_diffrn_reflns_limit_l_min -18
_diffrn_reflns_number 34706
_diffrn_reflns_theta_full 26.78
_diffrn_reflns_theta_max 26.78
_diffrn_reflns_theta_min 1.83
_diffrn_source 'fine-focus sealed tube'
_exptl_absorpt_coefficient_mu 5.781
_exptl_absorpt_correction_T_max 0.7454
_exptl_absorpt_correction_T_min 0.5749
_exptl_absorpt_correction_type multi-scan
_exptl_crystal_colour yellow
_exptl_crystal_colour_primary yellow
_exptl_crystal_density_diffrn 1.939
_exptl_crystal_density_method 'not measured'
_exptl_crystal_description block
_exptl_crystal_F_000 1832
_exptl_crystal_size_max 0.2
_exptl_crystal_size_mid 0.2
_exptl_crystal_size_min 0.2
_refine_diff_density_max 0.861
_refine_diff_density_min -0.613
_refine_diff_density_rms 0.100
_refine_ls_extinction_method none
_refine_ls_goodness_of_fit_ref 1.055
_refine_ls_hydrogen_treatment constr
_refine_ls_matrix_type full
_refine_ls_number_parameters 453
_refine_ls_number_reflns 6877
_refine_ls_number_restraints 30
_refine_ls_restrained_S_all 1.054
_refine_ls_R_factor_all 0.0310
_refine_ls_R_factor_gt 0.0235
_refine_ls_shift/su_max 0.001
_refine_ls_shift/su_mean 0.000
_refine_ls_structure_factor_coef Fsqd
_refine_ls_weighting_details 'calc w=1/[\s^2^(Fo^2^)+(0.0214P)^2^+9.2204P] where P=(Fo^2^+2Fc^2^)/3'
_refine_ls_weighting_scheme calc
_refine_ls_wR_factor_gt 0.0557
_refine_ls_wR_factor_ref 0.0584
_reflns_number_gt 5977
_reflns_number_total 6877
_reflns_threshold_expression >2sigma(I)
_cod_data_source_file ja0c12015_si_004.cif
_cod_data_source_block 1_pl
_cod_depositor_comments 'Adding full bibliography for 4135504--4135506.cif.'
_cod_original_cell_volume 3240.0(6)
_cod_database_code 4135504
_olex2_refinement_description
;
1. Fixed Uiso
 At 1.2 times of:
  All C(H) groups, All C(H,H) groups
 At 1.5 times of:
  All C(H,H,H) groups
2. Uiso/Uaniso restraints and constraints
C0AA \\sim C1 \\sim C2 \\sim S0AA \\sim C4: within 2A with sigma of 0.01 and
sigma for terminal atoms of 0.02
3. Others
 Sof(H2B)=Sof(H1B)=Sof(S1)=Sof(C3)=Sof(H3)=1-FVAR(1)
 Sof(H2A)=Sof(H1A)=Sof(S0AA)=Sof(C0AA)=Sof(H0AA)=FVAR(1)
4.a Aromatic/amide H refined with riding coordinates:
 C22(H22), C21(H21), C16(H16), C23(H23), C24(H24), C20(H20), C17(H17), C2(H2B),
  C2(H2A), C12(H12), C6(H6), C5(H5), C1(H1B), C1(H1A), C13(H13), C14(H14),
 C8(H8), C18(H18), C3(H3), C0AA(H0AA)
4.b Idealised Me refined as rotating group:
 C28(H28A,H28B,H28C)
;
_olex2_submission_special_instructions 'No special instructions were received'

loop_
_space_group_symop_id
_space_group_symop_operation_xyz
1 'x, y, z'
2 '-x, y+1/2, -z+1/2'
3 '-x, -y, -z'
4 'x, -y-1/2, z-1/2'

loop_
_atom_site_label
_atom_site_type_symbol
_atom_site_fract_x
_atom_site_fract_y
_atom_site_fract_z
_atom_site_U_iso_or_equiv
_atom_site_adp_type
_atom_site_occupancy
_atom_site_calc_flag
_atom_site_disorder_assembly
_atom_site_disorder_group
_atom_site_refinement_flags_posn
_atom_site_refinement_flags_adp
Bi1 Bi 0.486976(10) 0.315993(8) 0.234685(9) 0.01876(5) Uani 1 d . . . .
S2 S 0.05447(9) 0.25971(7) 0.01446(8) 0.0360(2) Uani 1 d . . . .
N2 N 0.2428(2) 0.18343(17) 0.03367(19) 0.0173(6) Uani 1 d . . . .
N1 N 0.7836(2) 0.19473(17) 0.17782(19) 0.0172(6) Uani 1 d A . . .
C22 C 0.5484(4) 0.1434(3) 0.4686(3) 0.0384(11) Uani 1 d . . . .
H22 H 0.6073 0.1221 0.5045 0.046 Uiso 1 calc . . R .
C19 C 0.4731(3) 0.2298(2) 0.3474(2) 0.0227(8) Uani 1 d . . . .
C21 C 0.3740(3) 0.2076(2) 0.3628(3) 0.0294(9) Uani 1 d . . . .
H21 H 0.3147 0.2296 0.3281 0.035 Uiso 1 calc . . R .
C16 C 0.0695(2) 0.11028(19) -0.0235(2) 0.0118(6) Uani 1 d . . . .
H16 H 0.0959 0.0604 -0.0314 0.014 Uiso 1 calc . . R .
C23 C 0.3637(4) 0.1526(3) 0.4295(3) 0.0383(11) Uani 1 d . . . .
H23 H 0.2975 0.1375 0.4392 0.046 Uiso 1 calc . . R .
C24 C 0.4518(4) 0.1202(3) 0.4818(3) 0.0416(12) Uani 1 d . . . .
H24 H 0.4449 0.0827 0.5258 0.050 Uiso 1 calc . . R .
C10 C 0.4566(3) 0.1833(2) 0.0861(2) 0.0170(7) Uani 1 d . . . .
C20 C 0.5603(3) 0.1989(2) 0.4018(3) 0.0306(9) Uani 1 d . . . .
H20 H 0.6268 0.2148 0.3941 0.037 Uiso 1 calc . . R .
C9 C 0.5710(3) 0.1847(2) 0.1180(2) 0.0175(7) Uani 1 d . . . .
C11 C 0.3944(3) 0.2338(2) 0.1289(2) 0.0178(7) Uani 1 d . . . .
C17 C -0.0336(4) 0.1312(3) -0.0396(3) 0.0399(11) Uani 1 d . . . .
H17 H -0.0862 0.0954 -0.0608 0.048 Uiso 1 calc . . R .
C2 C 1.0686(3) 0.1670(3) 0.2524(3) 0.0338(9) Uani 1 d . . . U
H2B H 1.1278 0.1353 0.2634 0.041 Uiso 0.749(6) calc A 2 R .
H2A H 1.1324 0.1414 0.2682 0.041 Uiso 0.251(6) calc A 1 R .
C12 C 0.4090(3) 0.1349(2) 0.0151(2) 0.0181(7) Uani 1 d . . . .
H12 H 0.4495 0.1020 -0.0148 0.022 Uiso 1 calc . . R .
C6 C 0.7455(3) 0.1403(2) 0.1141(2) 0.0205(7) Uani 1 d . . . .
H6 H 0.7914 0.1074 0.0903 0.025 Uiso 1 calc . . R .
C5 C 0.7174(3) 0.2435(2) 0.2136(2) 0.0196(7) Uani 1 d . . . .
H5 H 0.7448 0.2796 0.2581 0.023 Uiso 1 calc . . R .
C15 C 0.1310(3) 0.1797(2) 0.0082(2) 0.0209(7) Uani 1 d . . . .
C4 C 0.8943(3) 0.1998(2) 0.2090(2) 0.0207(7) Uani 1 d . . . U
C7 C 0.6113(3) 0.2404(2) 0.1853(2) 0.0183(7) Uani 1 d . . . .
C1 C 1.0679(3) 0.2451(3) 0.2643(3) 0.0300(9) Uani 1 d A . . U
H1B H 1.1283 0.2729 0.2872 0.036 Uiso 0.749(6) calc A 2 R .
H1A H 1.1239 0.2790 0.2823 0.036 Uiso 0.251(6) calc A 1 R .
C13 C 0.2879(3) 0.2324(2) 0.1019(2) 0.0181(7) Uani 1 d . . . .
H13 H 0.2460 0.2651 0.1304 0.022 Uiso 1 calc . . R .
C14 C 0.3024(3) 0.1363(2) -0.0104(2) 0.0183(7) Uani 1 d . . . .
H14 H 0.2707 0.1047 -0.0582 0.022 Uiso 1 calc . . R .
C8 C 0.6400(3) 0.1337(2) 0.0847(2) 0.0202(7) Uani 1 d . . . .
H8 H 0.6143 0.0952 0.0425 0.024 Uiso 1 calc . . R .
C18 C -0.0542(3) 0.2060(3) -0.0230(3) 0.0433(13) Uani 1 d . . . .
H18 H -0.1215 0.2266 -0.0312 0.052 Uiso 1 calc . . R .
S4 S 0.32632(7) -0.05291(5) 0.12438(6) 0.01811(17) Uani 1 d . . . .
F6 F 0.3663(3) -0.02029(18) 0.29911(17) 0.0569(9) Uani 1 d . . . .
F4 F 0.3077(3) 0.07750(15) 0.21324(19) 0.0490(7) Uani 1 d . . . .
F5 F 0.2036(2) -0.01456(19) 0.2394(2) 0.0584(8) Uani 1 d . . . .
O5 O 0.3136(2) -0.13443(15) 0.14861(19) 0.0277(6) Uani 1 d . . . .
O6 O 0.2469(2) -0.02370(15) 0.05337(18) 0.0253(6) Uani 1 d . . . .
O4 O 0.4318(2) -0.03141(17) 0.11671(19) 0.0280(6) Uani 1 d . . . .
C26 C 0.3006(4) 0.0001(3) 0.2245(3) 0.0332(10) Uani 1 d . . . .
S3 S 0.79201(7) -0.06310(5) 0.26913(6) 0.02286(19) Uani 1 d . . . .
F3 F 0.6191(2) 0.01938(17) 0.2563(2) 0.0501(7) Uani 1 d . . . .
F1 F 0.7559(2) 0.07737(14) 0.32755(18) 0.0424(6) Uani 1 d . . . .
F2 F 0.6842(2) -0.01540(17) 0.39238(19) 0.0507(7) Uani 1 d . . . .
O3 O 0.7284(2) -0.13300(16) 0.2550(2) 0.0325(7) Uani 1 d . . . .
O1 O 0.8116(3) -0.02743(17) 0.1864(2) 0.0387(8) Uani 1 d . . . .
O2 O 0.8802(3) -0.0689(2) 0.3402(2) 0.0487(9) Uani 1 d . . . .
C25 C 0.7081(3) 0.0086(2) 0.3131(3) 0.0302(9) Uani 1 d . . . .
N3 N 0.8140(5) 0.1427(4) 0.5463(5) 0.089(2) Uani 1 d . . . .
C28 C 0.8888(5) 0.0009(4) 0.5653(4) 0.0659(18) Uani 1 d . . . .
H28A H 0.8948 -0.0204 0.5067 0.099 Uiso 1 calc . . GR .
H28B H 0.8430 -0.0315 0.5937 0.099 Uiso 1 calc . . GR .
H28C H 0.9566 0.0024 0.6028 0.099 Uiso 1 calc . . GR .
C27 C 0.8466(5) 0.0799(5) 0.5543(4) 0.0630(18) Uani 1 d . . . .
S1 S 0.95311(17) 0.28928(10) 0.23549(18) 0.0248(5) Uani 0.749(6) d A 2 . .
C3 C 0.9621(13) 0.1393(7) 0.2196(12) 0.030(3) Uani 0.749(6) d A 2 . .
H3 H 0.9439 0.0870 0.2078 0.036 Uiso 0.749(6) calc A 2 R .
S0AA S 0.9747(10) 0.1170(6) 0.2157(10) 0.0285(19) Uani 0.251(6) d A 1 . U
C0AA C 0.943(2) 0.2654(15) 0.239(2) 0.024(4) Uani 0.251(6) d A 1 . U
H0AA H 0.9119 0.3141 0.2438 0.029 Uiso 0.251(6) calc A 1 R .

loop_
_atom_site_aniso_label
_atom_site_aniso_U_11
_atom_site_aniso_U_22
_atom_site_aniso_U_33
_atom_site_aniso_U_23
_atom_site_aniso_U_13
_atom_site_aniso_U_12
Bi1 0.01512(7) 0.01824(7) 0.02252(7) -0.00519(6) 0.00200(5) -0.00039(5)
S2 0.0289(5) 0.0407(6) 0.0372(6) -0.0049(5) 0.0020(5) 0.0053(5)
N2 0.0147(14) 0.0195(15) 0.0171(14) 0.0013(12) 0.0012(11) -0.0018(12)
N1 0.0137(14) 0.0197(15) 0.0181(14) -0.0005(12) 0.0026(11) 0.0001(11)
C22 0.050(3) 0.039(3) 0.028(2) 0.0035(19) 0.012(2) 0.008(2)
C19 0.0256(19) 0.0217(19) 0.0218(18) -0.0064(15) 0.0074(15) -0.0046(15)
C21 0.030(2) 0.030(2) 0.029(2) -0.0105(17) 0.0079(17) -0.0063(17)
C16 0.0133(15) 0.0131(15) 0.0084(14) -0.0017(12) -0.0004(12) 0.0022(12)
C23 0.046(3) 0.035(2) 0.037(2) -0.013(2) 0.019(2) -0.019(2)
C24 0.069(3) 0.031(2) 0.029(2) -0.0018(19) 0.023(2) -0.008(2)
C10 0.0186(17) 0.0165(16) 0.0164(16) 0.0032(14) 0.0040(13) -0.0021(14)
C20 0.032(2) 0.034(2) 0.028(2) -0.0018(17) 0.0114(18) 0.0009(18)
C9 0.0183(17) 0.0181(17) 0.0167(16) 0.0042(14) 0.0043(13) -0.0011(14)
C11 0.0185(17) 0.0158(17) 0.0195(17) 0.0012(14) 0.0042(14) -0.0018(13)
C17 0.032(2) 0.056(3) 0.030(2) -0.004(2) 0.0012(19) -0.019(2)
C2 0.024(2) 0.038(2) 0.040(2) 0.0060(18) 0.0058(18) 0.0099(17)
C12 0.0201(17) 0.0157(17) 0.0192(17) -0.0008(13) 0.0054(14) 0.0007(13)
C6 0.0200(18) 0.0219(18) 0.0204(18) -0.0026(14) 0.0055(15) 0.0031(14)
C5 0.0209(18) 0.0177(17) 0.0204(18) -0.0032(14) 0.0046(14) -0.0021(14)
C15 0.0169(17) 0.0284(19) 0.0171(17) 0.0033(15) 0.0017(14) 0.0002(15)
C4 0.0155(17) 0.0263(19) 0.0208(17) -0.0004(14) 0.0048(14) -0.0001(14)
C7 0.0180(17) 0.0186(17) 0.0191(17) -0.0004(14) 0.0056(14) 0.0003(14)
C1 0.0212(19) 0.038(2) 0.029(2) 0.0003(17) 0.0000(16) -0.0071(17)
C13 0.0194(17) 0.0163(17) 0.0187(17) -0.0012(14) 0.0035(14) -0.0006(14)
C14 0.0221(18) 0.0166(17) 0.0160(17) -0.0013(13) 0.0029(14) -0.0042(14)
C8 0.0231(18) 0.0184(17) 0.0193(17) -0.0044(14) 0.0040(15) -0.0021(14)
C18 0.019(2) 0.083(4) 0.028(2) 0.009(2) 0.0053(18) 0.012(2)
S4 0.0188(4) 0.0173(4) 0.0180(4) 0.0006(3) 0.0024(3) 0.0015(3)
F6 0.087(2) 0.0569(19) 0.0228(13) -0.0082(12) -0.0028(14) 0.0279(17)
F4 0.079(2) 0.0253(13) 0.0433(16) -0.0099(11) 0.0114(15) 0.0088(13)
F5 0.062(2) 0.063(2) 0.062(2) -0.0032(16) 0.0433(17) 0.0088(16)
O5 0.0323(15) 0.0205(14) 0.0298(15) 0.0034(11) 0.0035(12) 0.0012(11)
O6 0.0227(14) 0.0263(14) 0.0253(14) 0.0043(11) -0.0005(11) 0.0012(11)
O4 0.0189(13) 0.0350(16) 0.0298(15) -0.0005(12) 0.0036(11) -0.0019(11)
C26 0.043(3) 0.031(2) 0.026(2) 0.0014(17) 0.0085(19) 0.0093(19)
S3 0.0204(4) 0.0223(5) 0.0257(5) -0.0016(4) 0.0035(4) -0.0021(4)
F3 0.0336(15) 0.0459(17) 0.068(2) 0.0009(14) -0.0012(14) 0.0135(12)
F1 0.0571(17) 0.0267(13) 0.0481(16) -0.0096(11) 0.0222(13) -0.0083(12)
F2 0.0657(19) 0.0494(17) 0.0466(16) 0.0018(13) 0.0377(15) -0.0013(14)
O3 0.0273(15) 0.0203(14) 0.0513(19) 0.0009(13) 0.0105(14) -0.0034(11)
O1 0.059(2) 0.0310(16) 0.0318(16) -0.0065(13) 0.0232(15) -0.0127(15)
O2 0.0349(18) 0.055(2) 0.049(2) -0.0111(17) -0.0148(15) 0.0114(15)
C25 0.035(2) 0.026(2) 0.032(2) 0.0019(17) 0.0123(19) -0.0016(17)
N3 0.082(4) 0.088(5) 0.090(5) -0.015(4) -0.006(4) -0.034(4)
C28 0.060(4) 0.095(5) 0.043(3) -0.009(3) 0.010(3) -0.028(4)
C27 0.059(4) 0.085(5) 0.043(3) -0.015(3) 0.002(3) -0.039(4)
S1 0.0174(8) 0.0226(10) 0.0337(9) -0.0034(8) 0.0021(6) -0.0028(7)
C3 0.025(6) 0.020(6) 0.045(5) -0.001(5) 0.005(4) -0.004(5)
S0AA 0.019(3) 0.024(4) 0.040(3) -0.002(3) -0.001(2) 0.002(3)
C0AA 0.017(6) 0.030(7) 0.026(6) 0.000(7) 0.003(5) 0.000(6)

loop_
_atom_type_symbol
_atom_type_description
_atom_type_scat_dispersion_real
_atom_type_scat_dispersion_imag
_atom_type_scat_source
C C 0.0033 0.0016 'International Tables Vol C Tables 4.2.6.8 and 6.1.1.4'
H H 0.0000 0.0000 'International Tables Vol C Tables 4.2.6.8 and 6.1.1.4'
Bi Bi -4.1077 10.2566 'International Tables Vol C Tables 4.2.6.8 and 6.1.1.4'
F F 0.0171 0.0103 'International Tables Vol C Tables 4.2.6.8 and 6.1.1.4'
N N 0.0061 0.0033 'International Tables Vol C Tables 4.2.6.8 and 6.1.1.4'
O O 0.0106 0.0060 'International Tables Vol C Tables 4.2.6.8 and 6.1.1.4'
S S 0.1246 0.1234 'International Tables Vol C Tables 4.2.6.8 and 6.1.1.4'

loop_
_geom_angle_atom_site_label_1
_geom_angle_atom_site_label_2
_geom_angle_atom_site_label_3
_geom_angle
_geom_angle_site_symmetry_1
_geom_angle_site_symmetry_3
_geom_angle_publ_flag
C19 Bi1 C11 90.98(12) . . ?
C19 Bi1 C7 91.26(13) . . ?
C7 Bi1 C11 75.59(12) . . ?
C18 S2 C15 90.6(2) . . ?
C13 N2 C15 120.7(3) . . ?
C14 N2 C15 118.5(3) . . ?
C14 N2 C13 120.8(3) . . ?
C6 N1 C5 120.6(3) . . ?
C6 N1 C4 119.6(3) . . ?
C5 N1 C4 119.8(3) . . ?
C24 C22 H22 119.5 . . ?
C24 C22 C20 120.9(5) . . ?
C20 C22 H22 119.5 . . ?
C21 C19 Bi1 119.2(3) . . ?
C20 C19 Bi1 121.6(3) . . ?
C20 C19 C21 119.2(4) . . ?
C19 C21 H21 119.9 . . ?
C23 C21 C19 120.1(4) . . ?
C23 C21 H21 119.9 . . ?
C17 C16 H16 125.9 . . ?
C17 C16 C15 108.2(3) . . ?
C15 C16 H16 125.9 . . ?
C21 C23 H23 120.0 . . ?
C24 C23 C21 120.1(4) . . ?
C24 C23 H23 120.0 . . ?
C22 C24 C23 119.8(4) . . ?
C22 C24 H24 120.1 . . ?
C23 C24 H24 120.1 . . ?
C11 C10 C9 117.8(3) . . ?
C12 C10 C9 122.9(3) . . ?
C12 C10 C11 119.3(3) . . ?
C22 C20 H20 120.1 . . ?
C19 C20 C22 119.8(4) . . ?
C19 C20 H20 120.1 . . ?
C7 C9 C10 118.1(3) . . ?
C8 C9 C10 122.9(3) . . ?
C8 C9 C7 119.0(3) . . ?
C10 C11 Bi1 114.3(2) . . ?
C13 C11 Bi1 126.7(3) . . ?
C13 C11 C10 118.9(3) . . ?
C16 C17 H17 122.0 . . ?
C18 C17 C16 115.9(4) . . ?
C18 C17 H17 122.0 . . ?
H2B C2 H2A 8.3 . . ?
C1 C2 H2B 125.1 . . ?
C1 C2 H2A 117.2 . . ?
C1 C2 C3 109.7(5) . . ?
C1 C2 S0AA 125.7(5) . . ?
C3 C2 H2B 125.1 . . ?
C3 C2 H2A 133.0 . . ?
C3 C2 S0AA 16.1(6) . . ?
S0AA C2 H2B 109.1 . . ?
S0AA C2 H2A 117.2 . . ?
C10 C12 H12 120.1 . . ?
C14 C12 C10 119.7(3) . . ?
C14 C12 H12 120.1 . . ?
N1 C6 H6 119.8 . . ?
N1 C6 C8 120.4(3) . . ?
C8 C6 H6 119.8 . . ?
N1 C5 H5 119.3 . . ?
N1 C5 C7 121.4(3) . . ?
C7 C5 H5 119.3 . . ?
N2 C15 S2 121.6(3) . . ?
N2 C15 C16 126.4(3) . . ?
C16 C15 S2 112.0(2) . . ?
N1 C4 S1 120.6(3) . . ?
N1 C4 S0AA 121.7(5) . . ?
S1 C4 S0AA 117.6(5) . . ?
C3 C4 N1 126.2(8) . . ?
C3 C4 S1 113.2(7) . . ?
C3 C4 S0AA 4.9(11) . . ?
C0AA C4 N1 123.7(13) . . ?
C0AA C4 S1 6.4(13) . . ?
C0AA C4 C3 109.9(15) . . ?
C0AA C4 S0AA 114.5(14) . . ?
C9 C7 Bi1 114.1(2) . . ?
C5 C7 Bi1 127.4(3) . . ?
C5 C7 C9 118.5(3) . . ?
C2 C1 H1B 121.9 . . ?
C2 C1 H1A 129.1 . . ?
C2 C1 S1 116.1(3) . . ?
C2 C1 C0AA 101.9(10) . . ?
H1B C1 H1A 8.3 . . ?
S1 C1 H1B 121.9 . . ?
S1 C1 H1A 114.6 . . ?
C0AA C1 H1B 135.9 . . ?
C0AA C1 H1A 129.1 . . ?
C0AA C1 S1 15.1(9) . . ?
N2 C13 C11 120.9(3) . . ?
N2 C13 H13 119.6 . . ?
C11 C13 H13 119.6 . . ?
N2 C14 C12 120.4(3) . . ?
N2 C14 H14 119.8 . . ?
C12 C14 H14 119.8 . . ?
C9 C8 H8 120.0 . . ?
C6 C8 C9 120.0(3) . . ?
C6 C8 H8 120.0 . . ?
S2 C18 H18 123.4 . . ?
C17 C18 S2 113.3(3) . . ?
C17 C18 H18 123.4 . . ?
O5 S4 C26 103.09(18) . . ?
O6 S4 O5 114.66(16) . . ?
O6 S4 O4 115.32(16) . . ?
O6 S4 C26 102.98(18) . . ?
O4 S4 O5 114.34(17) . . ?
O4 S4 C26 104.23(19) . . ?
F6 C26 S4 112.1(3) . . ?
F6 C26 F4 108.4(4) . . ?
F6 C26 F5 107.6(4) . . ?
F4 C26 S4 111.2(3) . . ?
F4 C26 F5 106.9(4) . . ?
F5 C26 S4 110.5(3) . . ?
O3 S3 C25 104.01(18) . . ?
O1 S3 O3 113.76(18) . . ?
O1 S3 C25 103.15(19) . . ?
O2 S3 O3 114.8(2) . . ?
O2 S3 O1 115.6(2) . . ?
O2 S3 C25 103.4(2) . . ?
F3 C25 S3 111.8(3) . . ?
F3 C25 F1 108.4(3) . . ?
F3 C25 F2 107.5(3) . . ?
F1 C25 S3 110.9(3) . . ?
F1 C25 F2 107.4(3) . . ?
F2 C25 S3 110.7(3) . . ?
H28A C28 H28B 109.5 . . ?
H28A C28 H28C 109.5 . . ?
H28B C28 H28C 109.5 . . ?
C27 C28 H28A 109.5 . . ?
C27 C28 H28B 109.5 . . ?
C27 C28 H28C 109.5 . . ?
N3 C27 C28 179.2(7) . . ?
C1 S1 C4 90.2(2) . . ?
C2 C3 H3 124.7 . . ?
C4 C3 C2 110.7(9) . . ?
C4 C3 H3 124.7 . . ?
C2 S0AA C4 90.2(5) . . ?
C4 C0AA C1 107.4(18) . . ?
C4 C0AA H0AA 126.3 . . ?
C1 C0AA H0AA 126.3 . . ?

loop_
_geom_bond_atom_site_label_1
_geom_bond_atom_site_label_2
_geom_bond_distance
_geom_bond_site_symmetry_2
_geom_bond_publ_flag
Bi1 C19 2.259(4) . ?
Bi1 C11 2.291(3) . ?
Bi1 C7 2.279(3) . ?
S2 C15 1.697(4) . ?
S2 C18 1.694(5) . ?
N2 C15 1.436(4) . ?
N2 C13 1.368(4) . ?
N2 C14 1.357(4) . ?
N1 C6 1.358(5) . ?
N1 C5 1.364(4) . ?
N1 C4 1.436(4) . ?
C22 H22 0.9300 . ?
C22 C24 1.358(7) . ?
C22 C20 1.398(6) . ?
C19 C21 1.395(5) . ?
C19 C20 1.380(6) . ?
C21 H21 0.9300 . ?
C21 C23 1.388(6) . ?
C16 H16 0.9300 . ?
C16 C17 1.365(6) . ?
C16 C15 1.459(5) . ?
C23 H23 0.9300 . ?
C23 C24 1.385(7) . ?
C24 H24 0.9300 . ?
C10 C9 1.480(5) . ?
C10 C11 1.403(5) . ?
C10 C12 1.400(5) . ?
C20 H20 0.9300 . ?
C9 C7 1.414(5) . ?
C9 C8 1.396(5) . ?
C11 C13 1.371(5) . ?
C17 H17 0.9300 . ?
C17 C18 1.332(7) . ?
C2 H2B 0.9300 . ?
C2 H2A 0.9300 . ?
C2 C1 1.341(6) . ?
C2 C3 1.464(17) . ?
C2 S0AA 1.511(14) . ?
C12 H12 0.9300 . ?
C12 C14 1.372(5) . ?
C6 H6 0.9300 . ?
C6 C8 1.370(5) . ?
C5 H5 0.9300 . ?
C5 C7 1.370(5) . ?
C4 S1 1.719(4) . ?
C4 C3 1.347(12) . ?
C4 S0AA 1.745(10) . ?
C4 C0AA 1.32(3) . ?
C1 H1B 0.9300 . ?
C1 H1A 0.9300 . ?
C1 S1 1.659(5) . ?
C1 C0AA 1.64(3) . ?
C13 H13 0.9300 . ?
C14 H14 0.9300 . ?
C8 H8 0.9300 . ?
C18 H18 0.9300 . ?
S4 O5 1.450(3) . ?
S4 O6 1.436(3) . ?
S4 O4 1.439(3) . ?
S4 C26 1.820(4) . ?
F6 C26 1.328(5) . ?
F4 C26 1.333(5) . ?
F5 C26 1.337(5) . ?
S3 O3 1.443(3) . ?
S3 O1 1.434(3) . ?
S3 O2 1.426(3) . ?
S3 C25 1.828(4) . ?
F3 C25 1.325(5) . ?
F1 C25 1.326(5) . ?
F2 C25 1.334(5) . ?
N3 C27 1.149(9) . ?
C28 H28A 0.9600 . ?
C28 H28B 0.9600 . ?
C28 H28C 0.9600 . ?
C28 C27 1.450(10) . ?
C3 H3 0.9300 . ?
C0AA H0AA 0.9300 . ?

loop_
_geom_torsion_atom_site_label_1
_geom_torsion_atom_site_label_2
_geom_torsion_atom_site_label_3
_geom_torsion_atom_site_label_4
_geom_torsion
_geom_torsion_site_symmetry_1
_geom_torsion_site_symmetry_2
_geom_torsion_site_symmetry_3
_geom_torsion_site_symmetry_4
_geom_torsion_publ_flag
Bi1 C19 C21 C23 177.7(3) . . . . ?
Bi1 C19 C20 C22 -177.6(3) . . . . ?
Bi1 C11 C13 N2 175.9(2) . . . . ?
N1 C6 C8 C9 2.1(5) . . . . ?
N1 C5 C7 Bi1 -179.7(2) . . . . ?
N1 C5 C7 C9 0.5(5) . . . . ?
N1 C4 S1 C1 178.9(3) . . . . ?
N1 C4 C3 C2 179.9(6) . . . . ?
N1 C4 S0AA C2 -179.0(4) . . . . ?
N1 C4 C0AA C1 -178.4(7) . . . . ?
C19 Bi1 C11 C10 -93.5(3) . . . . ?
C19 Bi1 C11 C13 89.6(3) . . . . ?
C19 Bi1 C7 C9 91.0(3) . . . . ?
C19 Bi1 C7 C5 -88.8(3) . . . . ?
C19 C21 C23 C24 0.6(6) . . . . ?
C21 C19 C20 C22 2.7(6) . . . . ?
C21 C23 C24 C22 1.2(7) . . . . ?
C16 C17 C18 S2 0.4(5) . . . . ?
C24 C22 C20 C19 -1.0(7) . . . . ?
C10 C9 C7 Bi1 1.8(4) . . . . ?
C10 C9 C7 C5 -178.3(3) . . . . ?
C10 C9 C8 C6 177.1(3) . . . . ?
C10 C11 C13 N2 -0.9(5) . . . . ?
C10 C12 C14 N2 -0.9(5) . . . . ?
C20 C22 C24 C23 -1.0(7) . . . . ?
C20 C19 C21 C23 -2.5(6) . . . . ?
C9 C10 C11 Bi1 4.3(4) . . . . ?
C9 C10 C11 C13 -178.6(3) . . . . ?
C9 C10 C12 C14 179.5(3) . . . . ?
C11 Bi1 C19 C21 -58.7(3) . . . . ?
C11 Bi1 C19 C20 121.5(3) . . . . ?
C11 Bi1 C7 C9 0.3(2) . . . . ?
C11 Bi1 C7 C5 -179.5(3) . . . . ?
C11 C10 C9 C7 -4.2(5) . . . . ?
C11 C10 C9 C8 175.9(3) . . . . ?
C11 C10 C12 C14 -1.4(5) . . . . ?
C17 C16 C15 S2 0.4(4) . . . . ?
C17 C16 C15 N2 179.4(3) . . . . ?
C2 C1 S1 C4 2.7(4) . . . . ?
C2 C1 C0AA C4 -6(2) . . . . ?
C12 C10 C9 C7 174.9(3) . . . . ?
C12 C10 C9 C8 -5.0(5) . . . . ?
C12 C10 C11 Bi1 -174.8(2) . . . . ?
C12 C10 C11 C13 2.3(5) . . . . ?
C6 N1 C5 C7 -1.4(5) . . . . ?
C6 N1 C4 S1 144.3(3) . . . . ?
C6 N1 C4 C3 -34.7(11) . . . . ?
C6 N1 C4 S0AA -32.2(7) . . . . ?
C6 N1 C4 C0AA 150.9(16) . . . . ?
C5 N1 C6 C8 0.1(5) . . . . ?
C5 N1 C4 S1 -36.9(4) . . . . ?
C5 N1 C4 C3 144.1(10) . . . . ?
C5 N1 C4 S0AA 146.5(6) . . . . ?
C5 N1 C4 C0AA -30.3(17) . . . . ?
C15 S2 C18 C17 -0.1(4) . . . . ?
C15 N2 C13 C11 177.4(3) . . . . ?
C15 N2 C14 C12 -176.5(3) . . . . ?
C15 C16 C17 C18 -0.5(5) . . . . ?
C4 N1 C6 C8 178.9(3) . . . . ?
C4 N1 C5 C7 179.9(3) . . . . ?
C7 Bi1 C19 C21 -134.3(3) . . . . ?
C7 Bi1 C19 C20 45.9(3) . . . . ?
C7 Bi1 C11 C10 -2.5(2) . . . . ?
C7 Bi1 C11 C13 -179.3(3) . . . . ?
C7 C9 C8 C6 -2.9(5) . . . . ?
C1 C2 C3 C4 1.2(14) . . . . ?
C1 C2 S0AA C4 -2.6(10) . . . . ?
C13 N2 C15 S2 32.9(4) . . . . ?
C13 N2 C15 C16 -146.0(3) . . . . ?
C13 N2 C14 C12 2.4(5) . . . . ?
C14 N2 C15 S2 -148.2(3) . . . . ?
C14 N2 C15 C16 32.9(5) . . . . ?
C14 N2 C13 C11 -1.5(5) . . . . ?
C8 C9 C7 Bi1 -178.2(2) . . . . ?
C8 C9 C7 C5 1.6(5) . . . . ?
C18 S2 C15 N2 -179.2(3) . . . . ?
C18 S2 C15 C16 -0.2(3) . . . . ?
O5 S4 C26 F6 59.4(4) . . . . ?
O5 S4 C26 F4 -179.1(3) . . . . ?
O5 S4 C26 F5 -60.6(3) . . . . ?
O6 S4 C26 F6 178.9(3) . . . . ?
O6 S4 C26 F4 -59.6(3) . . . . ?
O6 S4 C26 F5 59.0(3) . . . . ?
O4 S4 C26 F6 -60.3(4) . . . . ?
O4 S4 C26 F4 61.2(3) . . . . ?
O4 S4 C26 F5 179.7(3) . . . . ?
O3 S3 C25 F3 -57.5(3) . . . . ?
O3 S3 C25 F1 -178.5(3) . . . . ?
O3 S3 C25 F2 62.4(3) . . . . ?
O1 S3 C25 F3 61.5(3) . . . . ?
O1 S3 C25 F1 -59.5(3) . . . . ?
O1 S3 C25 F2 -178.6(3) . . . . ?
O2 S3 C25 F3 -177.7(3) . . . . ?
O2 S3 C25 F1 61.2(3) . . . . ?
O2 S3 C25 F2 -57.9(3) . . . . ?
S1 C4 C3 C2 0.7(14) . . . . ?
S1 C4 S0AA C2 4.3(9) . . . . ?
S1 C4 C0AA C1 -116(14) . . . . ?
S1 C1 C0AA C4 156(6) . . . . ?
C3 C2 C1 S1 -2.7(9) . . . . ?
C3 C2 C1 C0AA 2.5(14) . . . . ?
C3 C2 S0AA C4 6(4) . . . . ?
C3 C4 S1 C1 -1.9(9) . . . . ?
C3 C4 S0AA C2 -23(14) . . . . ?
C3 C4 C0AA C1 6(2) . . . . ?
S0AA C2 C1 S1 -0.1(9) . . . . ?
S0AA C2 C1 C0AA 5.1(14) . . . . ?
S0AA C2 C3 C4 -171(5) . . . . ?
S0AA C4 S1 C1 -4.3(6) . . . . ?
S0AA C4 C3 C2 154(15) . . . . ?
S0AA C4 C0AA C1 5(2) . . . . ?
C0AA C4 S1 C1 58(13) . . . . ?
C0AA C4 C3 C2 -5.1(19) . . . . ?
C0AA C4 S0AA C2 -1.9(17) . . . . ?
C0AA C1 S1 C4 -17(4) . . . . ?
